data_1010049
loop_
_publ_author_name
'Hoard, J L'

_publ_section_title
;
Structures of complex fluorides. Potassium heptafluocolumbate. The
Configuration of the heptafluocolumbate and heptafluortantalate
ions
;
_journal_coden_ASTM JACSAT
_journal_name_full 'Journal of the American Chemical Society'
_journal_page_first 1252
_journal_page_last 1259
_journal_paper_doi 10.1021/ja01874a073
_journal_volume 61
_journal_year 1939
_chemical_formula_structural 'K2 NB F7'
_chemical_formula_sum 'F7 K2 Nb'
_chemical_name_systematic 'POTASSIUM HEPTAFLUORONIOBATE'
_space_group_IT_number 14
_symmetry_cell_setting monoclinic
_symmetry_Int_Tables_number 14
_symmetry_space_group_name_Hall '-P 2ybc'
_symmetry_space_group_name_H-M 'P 1 21/c 1'
_cell_angle_alpha 90
_cell_angle_beta 90.(0)
_cell_angle_gamma 90
_cell_formula_units_Z 4
_cell_length_a 5.85
_cell_length_b 12.67
_cell_length_c 8.5
_cell_volume 630.0
_cod_database_code 1010049

loop_
_symmetry_equiv_pos_as_xyz
x,y,z
-x,1/2+y,1/2-z
-x,-y,-z
x,1/2-y,1/2+z

loop_
_atom_site_label
_atom_site_type_symbol
_atom_site_symmetry_multiplicity
_atom_site_Wyckoff_symbol
_atom_site_fract_x
_atom_site_fract_y
_atom_site_fract_z
_atom_site_occupancy
_atom_site_attached_hydrogens
_atom_site_calc_flag
Nb1 Nb5+ 4 e 0.266 0.128 0.223 1. 0 d
K1 K1+ 4 e 0.236 0.44 0.188 1. 0 d
K2 K1+ 4 e 0.757 0.28 0.445 1. 0 d
F1 F1- 4 e 0.045 0.245 0.2 1. 0 d
F2 F1- 4 e 0.455 0.255 0.205 1. 0 d
F3 F1- 4 e 0.045 0.105 0.4 1. 0 d
F4 F1- 4 e 0.455 0.11 0.41 1. 0 d
F5 F1- 4 e 0.225 -0.025 0.215 1. 0 d
F6 F1- 4 e 0.18 0.11 0.005 1. 0 d
F7 F1- 4 e 0.55 0.075 0.125 1. 0 d

loop_
_atom_type_symbol
_atom_type_oxidation_number
Nb5+ 5.000
K1+ 1.000
F1- -1.000
